data_7200747
loop_
_publ_author_name
'Mol\<canov, Kre\<simir'
'Koji\'c-Prodi\'c, Biserka'
'Meden, Anton'

_publ_section_title
;
 \p-Stacking of quinoid rings in crystals of alkali diaqua hydrogen
 chloranilates
;
_journal_issue 7
_journal_name_full CrystEngComm
_journal_page_first 1407
_journal_paper_doi 10.1039/b821011j
_journal_volume 11
_journal_year 2009
_chemical_formula_moiety 'C18 H21 Cl6 Na5 O22'
_chemical_formula_sum 'C18 H21 Cl6 Na5 O22'
_chemical_formula_weight 917.01
_space_group_IT_number 2
_symmetry_cell_setting triclinic
_symmetry_space_group_name_Hall '-P 1'
_symmetry_space_group_name_H-M 'P -1'
_audit_creation_date 2007-10-04T11:22:02-00:00
_audit_creation_method 'WinGX routine CIF_UPDATE'
_cell_angle_alpha 67.0940(10)
_cell_angle_beta 66.5280(10)
_cell_angle_gamma 74.3590(10)
_cell_formula_units_Z 2
_cell_length_a 10.87270(10)
_cell_length_b 12.99730(10)
_cell_length_c 13.3899(2)
_cell_measurement_reflns_used 10433
_cell_measurement_temperature 150(2)
_cell_measurement_theta_max 33.14
_cell_measurement_theta_min 2.55
_cell_volume 1584.00(3)
_computing_molecular_graphics 'Ortep-3 for Windows (Farrugia, 1997)'
_computing_publication_material 'WinGX publication routines (Farrugia, 1999)'
_computing_structure_refinement 'SHELXL-97 (Sheldrick, 1997)'
_computing_structure_solution 'SHELXS-97 (Sheldrick, 1997)'
_diffrn_ambient_temperature 150.0(10)
_diffrn_detector_area_resol_mean 0.055
_diffrn_measured_fraction_theta_full 0.98
_diffrn_measured_fraction_theta_max 0.98
_diffrn_measurement_device_type 'Nonius KappaCCD diffractometer'
_diffrn_measurement_method
;
\w scans at \k=55\%
;
_diffrn_radiation_monochromator graphite
_diffrn_radiation_probe x-ray
_diffrn_radiation_source 'fine-focus sealed tube'
_diffrn_radiation_type MoK\a
_diffrn_radiation_wavelength 0.71073
_diffrn_reflns_av_R_equivalents 0.0223
_diffrn_reflns_limit_h_max 16
_diffrn_reflns_limit_h_min -16
_diffrn_reflns_limit_k_max 19
_diffrn_reflns_limit_k_min -19
_diffrn_reflns_limit_l_max 20
_diffrn_reflns_limit_l_min -20
_diffrn_reflns_number 20083
_diffrn_reflns_theta_full 33.12
_diffrn_reflns_theta_max 33.12
_diffrn_reflns_theta_min 3.28
_exptl_absorpt_coefficient_mu 0.705
_exptl_absorpt_correction_type none
_exptl_crystal_colour 'dark red'
_exptl_crystal_density_diffrn 1.923
_exptl_crystal_density_method 'not measured'
_exptl_crystal_description prism
_exptl_crystal_F_000 924
_exptl_crystal_size_max 0.25
_exptl_crystal_size_mid 0.20
_exptl_crystal_size_min 0.15
_refine_diff_density_max 0.553
_refine_diff_density_min -0.513
_refine_ls_extinction_coef 0.0017(6)
_refine_ls_extinction_expression Fc^*^=kFc[1+0.001xFc^2^\l^3^/sin(2\q)]^-1/4^
_refine_ls_extinction_method SHELXL
_refine_ls_goodness_of_fit_ref 1.034
_refine_ls_hydrogen_treatment refall
_refine_ls_matrix_type full
_refine_ls_number_parameters 543
_refine_ls_number_reflns 11811
_refine_ls_number_restraints 31
_refine_ls_restrained_S_all 1.042
_refine_ls_R_factor_gt 0.0315
_refine_ls_shift/su_max 0.013
_refine_ls_structure_factor_coef Fsqd
_refine_ls_weighting_details 'calc w=1/[\s^2^(Fo^2^)+(0.0290P)^2^+0.4289P] where P=(Fo^2^+2Fc^2^)/3'
_refine_ls_weighting_scheme calc
_refine_ls_wR_factor_ref 0.0796
_reflns_number_gt 9399
_reflns_number_total 11811
_reflns_threshold_expression >2sigma(I)
_cod_data_source_file b821011j.txt
_cod_data_source_block Na5HCA(CA)2(H2O)10
_cod_database_code 7200747

loop_
_symmetry_equiv_pos_as_xyz
'x, y, z'
'-x, -y, -z'

loop_
_atom_site_label
_atom_site_type_symbol
_atom_site_fract_x
_atom_site_fract_y
_atom_site_fract_z
_atom_site_U_iso_or_equiv
_atom_site_adp_type
_atom_site_occupancy
_atom_site_calc_flag
_atom_site_refinement_flags
_atom_site_disorder_group
_atom_site_disorder_assembly
O21 O 0.99677(11) 0.68518(10) 0.57018(10) 0.0319(2) Uani 1 d D . .
C4 C 0.43611(11) 0.47133(9) 0.69789(9) 0.01127(18) Uani 1 d . . .
Cl6 Cl 0.61454(3) 1.42582(2) 0.06934(2) 0.01488(6) Uani 1 d . . .
Cl5 Cl 0.89264(3) 1.07432(2) 0.43000(2) 0.01766(6) Uani 1 d . . .
O12 O 0.89085(8) 1.41592(7) 0.07652(7) 0.01562(15) Uani 1 d . . .
O11 O 1.00497(8) 1.26933(7) 0.22999(8) 0.01883(17) Uani 1 d . . .
O9 O 0.50457(8) 1.23027(7) 0.26893(7) 0.01845(17) Uani 1 d . . .
C13 C 0.62067(10) 1.24397(9) 0.25532(9) 0.01105(18) Uani 1 d . . .
O10 O 0.61858(8) 1.08361(7) 0.42039(7) 0.01580(16) Uani 1 d . . .
C15 C 0.81793(10) 1.16916(9) 0.33036(9) 0.01147(18) Uani 1 d . . .
C16 C 0.88955(10) 1.25554(9) 0.24225(9) 0.01150(18) Uani 1 d . . .
C17 C 0.82318(10) 1.34147(8) 0.15384(9) 0.01059(18) Uani 1 d . . .
C18 C 0.69167(10) 1.33027(9) 0.16780(9) 0.01102(18) Uani 1 d . . .
C14 C 0.68750(10) 1.15836(9) 0.34282(9) 0.01081(18) Uani 1 d . . .
Cl3 Cl 1.15695(3) 0.87402(2) 0.27619(2) 0.01683(6) Uani 1 d . . .
Cl2 Cl 0.63218(3) 0.37652(2) 0.79215(2) 0.01585(6) Uani 1 d . . .
Cl1 Cl 0.37546(3) 0.73788(2) 0.42278(2) 0.01504(6) Uani 1 d . . .
Cl4 Cl 0.85888(3) 1.23685(2) -0.06363(2) 0.01320(5) Uani 1 d . . .
Na2 Na 0.69047(4) 0.85381(4) 0.24638(4) 0.01499(9) Uani 1 d . . .
O24 O 0.50133(8) 0.96929(7) 0.33310(7) 0.01536(15) Uani 1 d D . .
O25 O 0.53843(8) 1.13569(7) 0.05882(8) 0.01736(16) Uani 1 d D . .
O29 O -0.07612(8) 1.56954(7) 0.21464(7) 0.01609(16) Uani 1 d D . .
O8 O 1.14704(8) 1.21695(7) -0.07489(7) 0.01517(15) Uani 1 d . . .
O3 O 0.36444(8) 0.39821(7) 0.77183(7) 0.01559(15) Uani 1 d . . .
O5 O 0.75855(8) 1.03389(7) 0.12915(7) 0.01561(16) Uani 1 d . . .
O6 O 0.88335(8) 0.87991(7) 0.27156(7) 0.01492(15) Uani 1 d . . .
O4 O 0.76892(8) 0.56118(7) 0.58127(7) 0.01734(16) Uani 1 d . . .
O1 O 0.65943(8) 0.70588(7) 0.42286(7) 0.01574(16) Uani 1 d . . .
O2 O 0.24980(8) 0.55576(7) 0.62488(7) 0.01612(16) Uani 1 d D . .
O7 O 1.26845(8) 1.06655(7) 0.07056(7) 0.01521(15) Uani 1 d . . .
C10 C 1.14844(10) 1.05658(9) 0.09015(9) 0.01055(18) Uani 1 d . . .
C8 C 0.94615(10) 0.95883(9) 0.19696(9) 0.01081(18) Uani 1 d . . .
C3 C 0.37485(10) 0.56048(9) 0.61114(9) 0.01110(18) Uani 1 d . . .
C5 C 0.56809(10) 0.47697(9) 0.68783(9) 0.01192(18) Uani 1 d . . .
C9 C 1.07660(10) 0.97293(9) 0.18184(9) 0.01114(18) Uani 1 d . . .
C6 C 0.64912(10) 0.55469(9) 0.59711(9) 0.01187(18) Uani 1 d . . .
C11 C 1.07745(10) 1.14429(8) 0.00650(9) 0.01034(18) Uani 1 d . . .
C12 C 0.94332(10) 1.13681(8) 0.02637(9) 0.01040(18) Uani 1 d . . .
C7 C 0.87469(10) 1.04797(9) 0.11362(9) 0.01037(18) Uani 1 d . . .
C2 C 0.44745(10) 0.63960(9) 0.52167(9) 0.01131(18) Uani 1 d . . .
C1 C 0.58673(10) 0.64067(8) 0.50587(9) 0.01119(18) Uani 1 d . . .
Na5 Na 0.08334(4) 1.44651(4) 0.10119(4) 0.01423(9) Uani 1 d . . .
Na1 Na 0.86727(5) 0.73087(4) 0.44807(4) 0.01509(9) Uani 1 d . . .
Na3 Na 0.38944(5) 1.00043(4) 0.19937(4) 0.01517(9) Uani 1 d . . .
Na4 Na 0.39061(5) 1.27718(4) 0.13876(4) 0.01720(10) Uani 1 d . . .
O27 O 0.26939(8) 1.32573(7) 0.01293(7) 0.01562(15) Uani 1 d D . .
O22 O 0.70901(8) 0.85642(7) 0.53667(7) 0.01602(16) Uani 1 d D . .
O26 O 0.24364(8) 1.14039(7) 0.27448(8) 0.01781(16) Uani 1 d D . .
O20 O 1.03926(9) 0.61713(8) 0.34539(8) 0.01979(17) Uani 1 d D . .
O23 O 0.54614(8) 0.85090(7) 0.14110(7) 0.01593(16) Uani 1 d D . .
O28 O 0.22391(11) 1.41711(10) 0.21056(10) 0.0317(2) Uani 1 d D . .
H23B H 0.6152(15) 0.8696(13) 0.0731(12) 0.030(4) Uiso 1 d D . .
H23A H 0.5518(17) 0.7776(11) 0.1661(14) 0.032(5) Uiso 1 d D . .
H27B H 0.3055(18) 1.3657(14) -0.0606(12) 0.041(5) Uiso 1 d D . .
H22B H 0.6918(16) 0.9278(11) 0.4922(13) 0.031(4) Uiso 1 d D . .
H22A H 0.6283(15) 0.8368(14) 0.5862(14) 0.039(5) Uiso 1 d D . .
H29B H -0.0389(17) 1.5836(14) 0.2563(14) 0.04 Uiso 1 d D . .
H26B H 0.1593(15) 1.1659(15) 0.2734(16) 0.043(5) Uiso 1 d D . .
H26A H 0.242(2) 1.1349(17) 0.3460(14) 0.053(6) Uiso 1 d D . .
H20A H 1.0946(18) 0.5550(13) 0.3701(16) 0.049(6) Uiso 1 d D . .
H29A H -0.0976(16) 1.6361(11) 0.1671(13) 0.033(5) Uiso 1 d D . .
H25B H 0.5494(19) 1.1434(16) -0.0126(13) 0.049(6) Uiso 1 d D . .
H24B H 0.5302(18) 1.0281(13) 0.3291(16) 0.045(5) Uiso 1 d D . .
H25A H 0.6226(16) 1.1118(16) 0.0629(17) 0.054(6) Uiso 1 d D . .
H H 0.208(2) 0.5043(16) 0.6872(16) 0.071(7) Uiso 1 d D . .
H24A H 0.4612(19) 0.9377(15) 0.4071(13) 0.050(6) Uiso 1 d D . .
H27A H 0.242(2) 1.2691(14) 0.0095(17) 0.055(6) Uiso 1 d D . .
H20B H 1.0923(19) 0.6707(14) 0.2900(15) 0.055(6) Uiso 1 d D . .
H21A H 1.073(2) 0.6363(19) 0.564(2) 0.095(9) Uiso 1 d D . .
H28A H 0.169(2) 1.3894(18) 0.2828(14) 0.068(7) Uiso 1 d D . .
H21B H 1.004(3) 0.7313(19) 0.601(2) 0.098(9) Uiso 1 d D . .
H28B H 0.2516(19) 1.4759(14) 0.2122(17) 0.05 Uiso 1 d D . .

loop_
_atom_site_aniso_label
_atom_site_aniso_U_11
_atom_site_aniso_U_22
_atom_site_aniso_U_33
_atom_site_aniso_U_23
_atom_site_aniso_U_13
_atom_site_aniso_U_12
O21 0.0252(5) 0.0469(6) 0.0343(6) -0.0237(5) -0.0190(4) 0.0089(4)
C4 0.0126(4) 0.0105(4) 0.0100(4) -0.0018(4) -0.0047(4) -0.0011(3)
Cl6 0.01453(11) 0.01434(12) 0.01425(12) 0.00032(9) -0.00865(9) -0.00094(9)
Cl5 0.01717(12) 0.01613(12) 0.01777(13) 0.00307(10) -0.01146(10) -0.00331(9)
O12 0.0147(4) 0.0158(4) 0.0136(4) 0.0023(3) -0.0053(3) -0.0074(3)
O11 0.0126(4) 0.0179(4) 0.0234(4) 0.0026(3) -0.0098(3) -0.0060(3)
O9 0.0124(4) 0.0248(4) 0.0164(4) 0.0012(3) -0.0069(3) -0.0083(3)
C13 0.0103(4) 0.0133(4) 0.0100(4) -0.0028(4) -0.0043(4) -0.0024(3)
O10 0.0153(4) 0.0154(4) 0.0138(4) 0.0019(3) -0.0048(3) -0.0073(3)
C15 0.0115(4) 0.0108(4) 0.0120(5) -0.0006(4) -0.0069(4) -0.0014(3)
C16 0.0103(4) 0.0115(4) 0.0128(5) -0.0020(4) -0.0053(4) -0.0021(3)
C17 0.0107(4) 0.0106(4) 0.0104(4) -0.0026(4) -0.0036(4) -0.0022(3)
C18 0.0098(4) 0.0116(4) 0.0113(4) -0.0015(4) -0.0055(4) -0.0010(3)
C14 0.0111(4) 0.0113(4) 0.0104(4) -0.0025(4) -0.0043(4) -0.0024(3)
Cl3 0.01631(12) 0.01520(12) 0.01831(13) 0.00204(10) -0.01166(10) -0.00307(9)
Cl2 0.01491(12) 0.01482(12) 0.01523(12) 0.00153(9) -0.00852(9) -0.00207(9)
Cl1 0.01725(12) 0.01268(11) 0.01406(12) 0.00069(9) -0.00890(10) -0.00200(9)
Cl4 0.01244(11) 0.01233(11) 0.01298(11) -0.00050(9) -0.00658(9) -0.00050(8)
Na2 0.0126(2) 0.0158(2) 0.0148(2) -0.00074(17) -0.00574(17) -0.00363(16)
O24 0.0166(4) 0.0157(4) 0.0143(4) -0.0044(3) -0.0040(3) -0.0053(3)
O25 0.0115(4) 0.0222(4) 0.0180(4) -0.0056(3) -0.0065(3) -0.0004(3)
O29 0.0146(4) 0.0141(4) 0.0179(4) -0.0002(3) -0.0073(3) -0.0037(3)
O8 0.0121(3) 0.0134(4) 0.0157(4) 0.0019(3) -0.0045(3) -0.0050(3)
O3 0.0138(4) 0.0161(4) 0.0130(4) 0.0014(3) -0.0040(3) -0.0062(3)
O5 0.0101(3) 0.0162(4) 0.0180(4) 0.0005(3) -0.0063(3) -0.0044(3)
O6 0.0141(4) 0.0145(4) 0.0131(4) 0.0024(3) -0.0053(3) -0.0063(3)
O4 0.0127(4) 0.0184(4) 0.0188(4) 0.0004(3) -0.0073(3) -0.0050(3)
O1 0.0156(4) 0.0151(4) 0.0133(4) 0.0007(3) -0.0041(3) -0.0061(3)
O2 0.0112(4) 0.0176(4) 0.0170(4) 0.0008(3) -0.0066(3) -0.0045(3)
O7 0.0104(3) 0.0201(4) 0.0144(4) -0.0012(3) -0.0052(3) -0.0057(3)
C10 0.0095(4) 0.0123(4) 0.0105(4) -0.0037(4) -0.0040(4) -0.0015(3)
C8 0.0094(4) 0.0115(4) 0.0110(4) -0.0025(4) -0.0040(4) -0.0014(3)
C3 0.0107(4) 0.0107(4) 0.0118(5) -0.0031(4) -0.0042(4) -0.0012(3)
C5 0.0118(4) 0.0114(4) 0.0117(5) -0.0007(4) -0.0060(4) -0.0015(3)
C9 0.0105(4) 0.0110(4) 0.0116(4) -0.0012(4) -0.0061(4) -0.0010(3)
C6 0.0118(4) 0.0111(4) 0.0126(5) -0.0024(4) -0.0049(4) -0.0021(3)
C11 0.0099(4) 0.0100(4) 0.0111(4) -0.0029(4) -0.0036(4) -0.0017(3)
C12 0.0091(4) 0.0103(4) 0.0105(4) -0.0011(3) -0.0048(3) -0.0005(3)
C7 0.0089(4) 0.0110(4) 0.0106(4) -0.0024(4) -0.0040(3) -0.0008(3)
C2 0.0123(4) 0.0103(4) 0.0114(5) -0.0018(4) -0.0063(4) -0.0006(3)
C1 0.0129(4) 0.0097(4) 0.0111(4) -0.0024(4) -0.0044(4) -0.0024(3)
Na5 0.0131(2) 0.0146(2) 0.0143(2) -0.00159(17) -0.00582(17) -0.00334(16)
Na1 0.0140(2) 0.0152(2) 0.0140(2) -0.00325(17) -0.00490(17) -0.00061(16)
Na3 0.0135(2) 0.0163(2) 0.0169(2) -0.00542(17) -0.00730(17) -0.00017(16)
Na4 0.0161(2) 0.0180(2) 0.0190(2) -0.00560(18) -0.00949(18) 0.00072(17)
O27 0.0181(4) 0.0163(4) 0.0131(4) -0.0037(3) -0.0045(3) -0.0057(3)
O22 0.0155(4) 0.0140(4) 0.0145(4) -0.0029(3) -0.0027(3) -0.0016(3)
O26 0.0130(4) 0.0228(4) 0.0179(4) -0.0077(3) -0.0065(3) 0.0011(3)
O20 0.0166(4) 0.0194(4) 0.0208(4) -0.0062(3) -0.0056(3) 0.0005(3)
O23 0.0144(4) 0.0144(4) 0.0149(4) -0.0034(3) -0.0018(3) -0.0023(3)
O28 0.0350(6) 0.0365(6) 0.0384(6) -0.0262(5) -0.0252(5) 0.0139(4)

loop_
_atom_type_symbol
_atom_type_description
_atom_type_scat_dispersion_real
_atom_type_scat_dispersion_imag
_atom_type_scat_source
C C 0.0033 0.0016 'International Tables Vol C Tables 4.2.6.8 and 6.1.1.4'
H H 0 0 'International Tables Vol C Tables 4.2.6.8 and 6.1.1.4'
Cl Cl 0.1484 0.1585 'International Tables Vol C Tables 4.2.6.8 and 6.1.1.4'
N N 0.0061 0.0033 'International Tables Vol C Tables 4.2.6.8 and 6.1.1.4'
O O 0.0106 0.006 'International Tables Vol C Tables 4.2.6.8 and 6.1.1.4'
Na Na 0.0362 0.0249 'International Tables Vol C Tables 4.2.6.8 and 6.1.1.4'

loop_
_geom_angle_atom_site_label_1
_geom_angle_atom_site_label_2
_geom_angle_atom_site_label_3
_geom_angle
_geom_angle_site_symmetry_1
_geom_angle_site_symmetry_3
_geom_angle_publ_flag
Na1 O21 H21A 122.5(17) . . ?
Na1 O21 H21B 125.4(17) . . ?
H21A O21 H21B 106(2) . . ?
O3 C4 C5 125.67(10) . . ?
O3 C4 C3 116.24(9) . . ?
C5 C4 C3 118.08(9) . . ?
C18 Cl6 Na4 94.70(4) . . ?
C17 O12 Na5 146.36(7) . 2_685 ?
C17 O12 Na5 118.13(7) . 1_655 ?
Na5 O12 Na5 95.52(3) 2_685 1_655 ?
C16 O11 Na5 117.66(7) . 1_655 ?
C13 O9 Na4 131.63(7) . . ?
O9 C13 C18 124.86(10) . . ?
O9 C13 C14 116.43(9) . . ?
C18 C13 C14 118.71(9) . . ?
C14 C15 C16 122.75(9) . . ?
C14 C15 Cl5 118.80(8) . . ?
C16 C15 Cl5 118.43(8) . . ?
O11 C16 C15 124.50(10) . . ?
O11 C16 C17 116.62(9) . . ?
C15 C16 C17 118.88(9) . . ?
O12 C17 C18 125.46(10) . . ?
O12 C17 C16 116.70(9) . . ?
C18 C17 C16 117.83(9) . . ?
C13 C18 C17 123.21(9) . . ?
C13 C18 Cl6 117.96(8) . . ?
C17 C18 Cl6 118.81(8) . . ?
O10 C14 C15 125.38(10) . . ?
O10 C14 C13 116.02(9) . . ?
C15 C14 C13 118.60(9) . . ?
C9 Cl3 Na3 95.99(4) . 1_655 ?
O1 Na2 O24 91.01(3) . . ?
O1 Na2 O5 149.32(4) . . ?
O24 Na2 O5 80.40(3) . . ?
O1 Na2 O6 86.87(3) . . ?
O24 Na2 O6 107.61(3) . . ?
O5 Na2 O6 68.22(3) . . ?
O1 Na2 O23 111.60(3) . . ?
O24 Na2 O23 85.10(3) . . ?
O5 Na2 O23 97.05(3) . . ?
O6 Na2 O23 157.78(3) . . ?
O1 Na2 O8 111.40(3) . 2_775 ?
O24 Na2 O8 153.32(3) . 2_775 ?
O5 Na2 O8 86.48(3) . 2_775 ?
O6 Na2 O8 88.56(3) . 2_775 ?
O23 Na2 O8 73.52(3) . 2_775 ?
O1 Na2 Na3 113.68(3) . . ?
O24 Na2 Na3 43.54(2) . . ?
O5 Na2 Na3 79.78(2) . . ?
O6 Na2 Na3 141.23(3) . . ?
O23 Na2 Na3 43.01(2) . . ?
O8 Na2 Na3 111.37(2) 2_775 . ?
O1 Na2 Na1 45.29(2) . . ?
O24 Na2 Na1 103.85(3) . . ?
O5 Na2 Na1 108.14(2) . . ?
O6 Na2 Na1 41.59(2) . . ?
O23 Na2 Na1 154.27(3) . . ?
O8 Na2 Na1 102.28(2) 2_775 . ?
Na3 Na2 Na1 145.932(18) . . ?
O1 Na2 H23B 126.2(3) . . ?
O24 Na2 H23B 98.1(3) . . ?
O5 Na2 H23B 84.3(3) . . ?
O6 Na2 H23B 137.8(3) . . ?
O23 Na2 H23B 20.0(3) . . ?
O8 Na2 H23B 57.3(3) 2_775 . ?
Na3 Na2 H23B 54.6(3) . . ?
Na1 Na2 H23B 156.2(3) . . ?
Na2 O24 Na3 93.57(3) . . ?
Na2 O24 H24B 108.1(12) . . ?
Na3 O24 H24B 116.3(12) . . ?
Na2 O24 H24A 114.4(13) . . ?
Na3 O24 H24A 119.8(13) . . ?
H24B O24 H24A 104.4(16) . . ?
Na4 O25 Na3 89.37(3) . . ?
Na4 O25 H25B 118.2(13) . . ?
Na3 O25 H25B 113.1(12) . . ?
Na4 O25 H25A 121.8(13) . . ?
Na3 O25 H25A 110.2(13) . . ?
H25B O25 H25A 103.7(16) . . ?
Na5 O29 H29B 112.2(11) . . ?
Na5 O29 H29A 109.3(10) . . ?
H29B O29 H29A 106.0(14) . . ?
C11 O8 Na2 113.80(7) . 2_775 ?
C7 O5 Na2 117.55(7) . . ?
C8 O6 Na1 146.19(7) . . ?
C8 O6 Na2 116.99(7) . . ?
Na1 O6 Na2 96.80(3) . . ?
C6 O4 Na1 119.54(7) . . ?
C1 O1 Na2 149.83(7) . . ?
C1 O1 Na1 115.71(7) . . ?
Na2 O1 Na1 93.23(3) . . ?
C3 O2 H 116.2(15) . . ?
C10 O7 Na3 128.42(7) . 1_655 ?
O7 C10 C9 124.65(10) . . ?
O7 C10 C11 116.58(9) . . ?
C9 C10 C11 118.77(9) . . ?
O6 C8 C9 125.42(10) . . ?
O6 C8 C7 117.19(9) . . ?
C9 C8 C7 117.39(9) . . ?
O2 C3 C2 121.78(9) . . ?
O2 C3 C4 116.89(9) . . ?
C2 C3 C4 121.31(9) . . ?
C6 C5 C4 123.45(9) . . ?
C6 C5 Cl2 119.83(8) . . ?
C4 C5 Cl2 116.66(8) . . ?
C10 C9 C8 123.41(9) . . ?
C10 C9 Cl3 118.69(8) . . ?
C8 C9 Cl3 117.71(8) . . ?
O4 C6 C5 126.36(10) . . ?
O4 C6 C1 116.39(9) . . ?
C5 C6 C1 117.24(9) . . ?
O8 C11 C12 125.66(10) . . ?
O8 C11 C10 116.11(9) . . ?
C12 C11 C10 118.23(9) . . ?
C11 C12 C7 122.77(9) . . ?
C11 C12 Cl4 119.35(8) . . ?
C7 C12 Cl4 117.81(7) . . ?
O5 C7 C12 124.78(9) . . ?
O5 C7 C8 116.18(9) . . ?
C12 C7 C8 119.03(8) . . ?
C3 C2 C1 120.83(9) . . ?
C3 C2 Cl1 119.99(8) . . ?
C1 C2 Cl1 119.16(8) . . ?
O1 C1 C2 123.51(10) . . ?
O1 C1 C6 117.67(9) . . ?
C2 C1 C6 118.82(9) . . ?
O12 Na5 O28 122.28(4) 2_685 . ?
O12 Na5 O12 84.48(3) 2_685 1_455 ?
O28 Na5 O12 152.91(4) . 1_455 ?
O12 Na5 O27 89.88(3) 2_685 . ?
O28 Na5 O27 81.48(3) . . ?
O12 Na5 O27 104.53(3) 1_455 . ?
O12 Na5 O11 147.65(4) 2_685 1_455 ?
O28 Na5 O11 87.74(4) . 1_455 ?
O12 Na5 O11 67.35(3) 1_455 1_455 ?
O27 Na5 O11 82.52(3) . 1_455 ?
O12 Na5 O29 95.67(3) 2_685 . ?
O28 Na5 O29 86.12(3) . . ?
O12 Na5 O29 87.15(3) 1_455 . ?
O27 Na5 O29 167.53(3) . . ?
O11 Na5 O29 98.37(3) 1_455 . ?
O12 Na5 Na5 43.14(2) 2_685 2_585 ?
O28 Na5 Na5 165.03(4) . 2_585 ?
O12 Na5 Na5 41.34(2) 1_455 2_585 ?
O27 Na5 Na5 99.85(3) . 2_585 ?
O11 Na5 Na5 107.22(3) 1_455 2_585 ?
O29 Na5 Na5 91.80(3) . 2_585 ?
O12 Na5 Na4 114.80(3) 2_685 . ?
O28 Na5 Na4 41.59(3) . . ?
O12 Na5 Na4 134.95(3) 1_455 . ?
O27 Na5 Na4 40.41(2) . . ?
O11 Na5 Na4 78.49(2) 1_455 . ?
O29 Na5 Na4 127.41(3) . . ?
Na5 Na5 Na4 139.79(2) 2_585 . ?
O22 Na1 O20 174.72(4) . . ?
O22 Na1 O21 92.58(4) . . ?
O20 Na1 O21 87.70(4) . . ?
O22 Na1 O6 86.57(3) . . ?
O20 Na1 O6 89.12(3) . . ?
O21 Na1 O6 128.22(4) . . ?
O22 Na1 O4 97.17(3) . . ?
O20 Na1 O4 88.10(3) . . ?
O21 Na1 O4 84.59(4) . . ?
O6 Na1 O4 146.92(3) . . ?
O22 Na1 O1 81.07(3) . . ?
O20 Na1 O1 101.44(3) . . ?
O21 Na1 O1 147.87(4) . . ?
O6 Na1 O1 83.08(3) . . ?
O4 Na1 O1 65.25(3) . . ?
O22 Na1 Na2 82.43(3) . . ?
O20 Na1 Na2 96.35(3) . . ?
O21 Na1 Na2 168.65(4) . . ?
O6 Na1 Na2 41.61(2) . . ?
O4 Na1 Na2 106.09(2) . . ?
O1 Na1 Na2 41.48(2) . . ?
O26 Na3 O7 83.91(3) . 1_455 ?
O26 Na3 O23 173.54(4) . . ?
O7 Na3 O23 102.47(3) 1_455 . ?
O26 Na3 O24 86.19(3) . . ?
O7 Na3 O24 168.87(4) 1_455 . ?
O23 Na3 O24 87.54(3) . . ?
O26 Na3 O25 90.27(3) . . ?
O7 Na3 O25 85.51(3) 1_455 . ?
O23 Na3 O25 91.21(3) . . ?
O24 Na3 O25 89.46(3) . . ?
O26 Na3 Cl3 90.50(3) . 1_455 ?
O7 Na3 Cl3 66.69(2) 1_455 1_455 ?
O23 Na3 Cl3 91.14(2) . 1_455 ?
O24 Na3 Cl3 118.58(3) . 1_455 ?
O25 Na3 Cl3 151.94(3) . 1_455 ?
O26 Na3 Na4 45.24(2) . . ?
O7 Na3 Na4 83.22(3) 1_455 . ?
O23 Na3 Na4 135.78(3) . . ?
O24 Na3 Na4 86.20(2) . . ?
O25 Na3 Na4 45.04(2) . . ?
Cl3 Na3 Na4 129.693(18) 1_455 . ?
O26 Na3 Na2 128.01(3) . . ?
O7 Na3 Na2 145.15(3) 1_455 . ?
O23 Na3 Na2 46.15(2) . . ?
O24 Na3 Na2 42.90(2) . . ?
O25 Na3 Na2 81.30(2) . . ?
Cl3 Na3 Na2 119.303(17) 1_455 . ?
Na4 Na3 Na2 108.570(17) . . ?
O9 Na4 O27 178.04(4) . . ?
O9 Na4 O25 90.39(3) . . ?
O27 Na4 O25 91.25(3) . . ?
O9 Na4 O28 95.68(4) . . ?
O27 Na4 O28 82.63(3) . . ?
O25 Na4 O28 173.37(4) . . ?
O9 Na4 O26 89.07(3) . . ?
O27 Na4 O26 89.87(3) . . ?
O25 Na4 O26 89.37(3) . . ?
O28 Na4 O26 88.07(4) . . ?
O9 Na4 Cl6 63.83(2) . . ?
O27 Na4 Cl6 117.03(3) . . ?
O25 Na4 Cl6 96.04(3) . . ?
O28 Na4 Cl6 89.04(3) . . ?
O26 Na4 Cl6 152.31(3) . . ?
O9 Na4 Na3 88.90(3) . . ?
O27 Na4 Na3 91.48(3) . . ?
O25 Na4 Na3 45.59(2) . . ?
O28 Na4 Na3 131.65(4) . . ?
O26 Na4 Na3 43.79(2) . . ?
Cl6 Na4 Na3 134.400(18) . . ?
O9 Na4 Na5 136.38(3) . . ?
O27 Na4 Na5 41.80(2) . . ?
O25 Na4 Na5 132.22(3) . . ?
O28 Na4 Na5 41.35(3) . . ?
O26 Na4 Na5 83.47(2) . . ?
Cl6 Na4 Na5 111.627(16) . . ?
Na3 Na4 Na5 113.132(17) . . ?
Na4 O27 Na5 97.79(3) . . ?
Na4 O27 H27B 119.3(12) . . ?
Na5 O27 H27B 107.5(12) . . ?
Na4 O27 H27A 116.1(13) . . ?
Na5 O27 H27A 112.0(13) . . ?
H27B O27 H27A 104.0(16) . . ?
Na1 O22 H22B 118.1(10) . . ?
Na1 O22 H22A 120.3(11) . . ?
H22B O22 H22A 105.6(15) . . ?
Na3 O26 Na4 90.97(3) . . ?
Na3 O26 H26B 125.7(12) . . ?
Na4 O26 H26B 110.2(12) . . ?
Na3 O26 H26A 115.4(12) . . ?
Na4 O26 H26A 105.8(12) . . ?
H26B O26 H26A 106.1(16) . . ?
Na1 O20 H20A 130.1(12) . . ?
Na1 O20 H20B 99.9(12) . . ?
H20A O20 H20B 107.8(16) . . ?
Na3 O23 Na2 90.84(3) . . ?
Na3 O23 H23B 117.5(10) . . ?
Na2 O23 H23B 90.3(10) . . ?
Na3 O23 H23A 135.3(11) . . ?
Na2 O23 H23A 93.8(11) . . ?
H23B O23 H23A 106.9(14) . . ?
Na5 O28 Na4 97.06(4) . . ?
Na5 O28 H28A 102.1(15) . . ?
Na4 O28 H28A 113.7(14) . . ?
Na5 O28 H28B 120.9(13) . . ?
Na4 O28 H28B 118.8(13) . . ?
H28A O28 H28B 103.6(17) . . ?

loop_
_geom_bond_atom_site_label_1
_geom_bond_atom_site_label_2
_geom_bond_distance
_geom_bond_site_symmetry_2
_geom_bond_publ_flag
O21 Na1 2.3740(11) . ?
O21 H21A 0.891(16) . ?
O21 H21B 0.886(16) . ?
C4 O3 1.2422(13) . ?
C4 C5 1.4063(14) . ?
C4 C3 1.5126(14) . ?
Cl6 C18 1.7401(10) . ?
Cl6 Na4 3.1400(5) . ?
Cl5 C15 1.7328(10) . ?
O12 C17 1.2437(12) . ?
O12 Na5 2.3162(9) 2_685 ?
O12 Na5 2.3976(9) 1_655 ?
O11 C16 1.2522(12) . ?
O11 Na5 2.4082(9) 1_655 ?
O9 C13 1.2534(12) . ?
O9 Na4 2.3304(9) . ?
C13 C18 1.3965(14) . ?
C13 C14 1.5383(14) . ?
O10 C14 1.2535(12) . ?
C15 C14 1.3997(14) . ?
C15 C16 1.4026(14) . ?
C16 C17 1.5448(14) . ?
C17 C18 1.4067(14) . ?
Cl3 C9 1.7382(10) . ?
Cl3 Na3 3.0000(5) 1_655 ?
Cl2 C5 1.7338(10) . ?
Cl1 C2 1.7227(10) . ?
Cl4 C12 1.7332(10) . ?
Na2 O1 2.3607(9) . ?
Na2 O24 2.3708(9) . ?
Na2 O5 2.3746(9) . ?
Na2 O6 2.3796(9) . ?
Na2 O23 2.5073(9) . ?
Na2 O8 2.6030(10) 2_775 ?
Na2 Na3 3.4763(6) . ?
Na2 Na1 3.5583(6) . ?
Na2 H23B 2.673(16) . ?
O24 Na3 2.3992(9) . ?
O24 H24B 0.878(14) . ?
O24 H24A 0.881(14) . ?
O25 Na4 2.3831(10) . ?
O25 Na3 2.4058(10) . ?
O25 H25B 0.883(14) . ?
O25 H25A 0.900(14) . ?
O29 Na5 2.4836(10) . ?
O29 H29B 0.899(14) . ?
O29 H29A 0.888(13) . ?
O8 C11 1.2567(12) . ?
O8 Na2 2.6030(10) 2_775 ?
O5 C7 1.2478(12) . ?
O6 C8 1.2461(12) . ?
O6 Na1 2.3788(9) . ?
O4 C6 1.2546(12) . ?
O4 Na1 2.4246(9) . ?
O1 C1 1.2274(13) . ?
O1 Na1 2.5327(9) . ?
O2 C3 1.3127(12) . ?
O2 H 0.882(15) . ?
O7 C10 1.2570(12) . ?
O7 Na3 2.3426(9) 1_655 ?
C10 C9 1.3980(14) . ?
C10 C11 1.5395(14) . ?
C8 C9 1.4032(14) . ?
C8 C7 1.5460(14) . ?
C3 C2 1.3569(14) . ?
C5 C6 1.3945(14) . ?
C6 C1 1.5460(15) . ?
C11 C12 1.3980(14) . ?
C12 C7 1.4054(14) . ?
C2 C1 1.4463(14) . ?
Na5 O12 2.3162(9) 2_685 ?
Na5 O28 2.3789(11) . ?
Na5 O12 2.3976(9) 1_455 ?
Na5 O27 2.4043(9) . ?
Na5 O11 2.4082(9) 1_455 ?
Na5 Na5 3.4901(9) 2_585 ?
Na5 Na4 3.5736(6) . ?
Na1 O22 2.3234(9) . ?
Na1 O20 2.3698(10) . ?
Na3 O26 2.3309(9) . ?
Na3 O7 2.3426(9) 1_455 ?
Na3 O23 2.3716(9) . ?
Na3 Cl3 3.0000(5) 1_455 ?
Na3 Na4 3.3676(7) . ?
Na4 O27 2.3382(9) . ?
Na4 O28 2.3901(11) . ?
Na4 O26 2.3917(10) . ?
O27 H27B 0.893(14) . ?
O27 H27A 0.888(14) . ?
O22 H22B 0.903(13) . ?
O22 H22A 0.894(13) . ?
O26 H26B 0.891(14) . ?
O26 H26A 0.925(14) . ?
O20 H20A 0.901(14) . ?
O20 H20B 0.917(14) . ?
O23 H23B 0.913(13) . ?
O23 H23A 0.872(13) . ?
O28 H28A 0.898(15) . ?
O28 H28B 0.904(14) . ?

loop_
_geom_torsion_atom_site_label_1
_geom_torsion_atom_site_label_2
_geom_torsion_atom_site_label_3
_geom_torsion_atom_site_label_4
_geom_torsion
_geom_torsion_site_symmetry_1
_geom_torsion_site_symmetry_2
_geom_torsion_site_symmetry_3
_geom_torsion_site_symmetry_4
_geom_torsion_publ_flag
Na4 O9 C13 C18 28.08(17) . . . . ?
Na4 O9 C13 C14 -152.05(8) . . . . ?
Na5 O11 C16 C15 -165.83(8) 1_655 . . . ?
Na5 O11 C16 C17 13.50(12) 1_655 . . . ?
C14 C15 C16 O11 178.29(11) . . . . ?
Cl5 C15 C16 O11 0.08(16) . . . . ?
C14 C15 C16 C17 -1.02(16) . . . . ?
Cl5 C15 C16 C17 -179.23(7) . . . . ?
Na5 O12 C17 C18 -16.7(2) 2_685 . . . ?
Na5 O12 C17 C18 163.56(8) 1_655 . . . ?
Na5 O12 C17 C16 164.09(9) 2_685 . . . ?
Na5 O12 C17 C16 -15.63(12) 1_655 . . . ?
O11 C16 C17 O12 1.35(15) . . . . ?
C15 C16 C17 O12 -179.28(10) . . . . ?
O11 C16 C17 C18 -177.90(10) . . . . ?
C15 C16 C17 C18 1.47(15) . . . . ?
O9 C13 C18 C17 -178.58(11) . . . . ?
C14 C13 C18 C17 1.56(16) . . . . ?
O9 C13 C18 Cl6 -0.42(15) . . . . ?
C14 C13 C18 Cl6 179.71(7) . . . . ?
O12 C17 C18 C13 179.04(10) . . . . ?
C16 C17 C18 C13 -1.78(16) . . . . ?
O12 C17 C18 Cl6 0.90(15) . . . . ?
C16 C17 C18 Cl6 -179.92(7) . . . . ?
Na4 Cl6 C18 C13 -14.74(9) . . . . ?
Na4 Cl6 C18 C17 163.49(8) . . . . ?
C16 C15 C14 O10 -179.30(10) . . . . ?
Cl5 C15 C14 O10 -1.10(16) . . . . ?
C16 C15 C14 C13 0.78(16) . . . . ?
Cl5 C15 C14 C13 178.98(7) . . . . ?
O9 C13 C14 O10 -0.79(15) . . . . ?
C18 C13 C14 O10 179.09(10) . . . . ?
O9 C13 C14 C15 179.14(10) . . . . ?
C18 C13 C14 C15 -0.98(15) . . . . ?
O1 Na2 O24 Na3 -124.38(3) . . . . ?
O5 Na2 O24 Na3 85.23(3) . . . . ?
O6 Na2 O24 Na3 148.59(3) . . . . ?
O23 Na2 O24 Na3 -12.78(3) . . . . ?
O8 Na2 O24 Na3 23.62(8) 2_775 . . . ?
Na1 Na2 O24 Na3 -168.29(2) . . . . ?
O1 Na2 O5 C7 54.62(11) . . . . ?
O24 Na2 O5 C7 130.13(8) . . . . ?
O6 Na2 O5 C7 16.67(8) . . . . ?
O23 Na2 O5 C7 -146.08(8) . . . . ?
O8 Na2 O5 C7 -73.18(8) 2_775 . . . ?
Na3 Na2 O5 C7 174.35(8) . . . . ?
Na1 Na2 O5 C7 28.59(8) . . . . ?
O1 Na2 O6 C8 -177.72(8) . . . . ?
O24 Na2 O6 C8 -87.65(8) . . . . ?
O5 Na2 O6 C8 -16.03(8) . . . . ?
O23 Na2 O6 C8 35.04(14) . . . . ?
O8 Na2 O6 C8 70.75(8) 2_775 . . . ?
Na3 Na2 O6 C8 -52.67(10) . . . . ?
Na1 Na2 O6 C8 -178.83(9) . . . . ?
O1 Na2 O6 Na1 1.12(3) . . . . ?
O24 Na2 O6 Na1 91.18(4) . . . . ?
O5 Na2 O6 Na1 162.80(4) . . . . ?
O23 Na2 O6 Na1 -146.13(8) . . . . ?
O8 Na2 O6 Na1 -110.41(3) 2_775 . . . ?
Na3 Na2 O6 Na1 126.16(4) . . . . ?
O24 Na2 O1 C1 55.48(15) . . . . ?
O5 Na2 O1 C1 128.18(14) . . . . ?
O6 Na2 O1 C1 163.07(15) . . . . ?
O23 Na2 O1 C1 -29.65(16) . . . . ?
O8 Na2 O1 C1 -109.71(15) 2_775 . . . ?
Na3 Na2 O1 C1 17.11(16) . . . . ?
Na1 Na2 O1 C1 164.11(16) . . . . ?
O24 Na2 O1 Na1 -108.63(3) . . . . ?
O5 Na2 O1 Na1 -35.93(8) . . . . ?
O6 Na2 O1 Na1 -1.04(3) . . . . ?
O23 Na2 O1 Na1 166.24(3) . . . . ?
O8 Na2 O1 Na1 86.18(3) 2_775 . . . ?
Na3 Na2 O1 Na1 -147.00(2) . . . . ?
Na3 O7 C10 C9 -22.98(15) 1_655 . . . ?
Na3 O7 C10 C11 156.54(7) 1_655 . . . ?
Na1 O6 C8 C9 17.1(2) . . . . ?
Na2 O6 C8 C9 -165.01(9) . . . . ?
Na1 O6 C8 C7 -163.45(9) . . . . ?
Na2 O6 C8 C7 14.46(12) . . . . ?
O3 C4 C3 O2 3.10(14) . . . . ?
C5 C4 C3 O2 -177.58(10) . . . . ?
O3 C4 C3 C2 -175.16(10) . . . . ?
C5 C4 C3 C2 4.15(15) . . . . ?
O3 C4 C5 C6 173.91(11) . . . . ?
C3 C4 C5 C6 -5.34(16) . . . . ?
O3 C4 C5 Cl2 -3.18(15) . . . . ?
C3 C4 C5 Cl2 177.57(7) . . . . ?
O7 C10 C9 C8 -175.23(10) . . . . ?
C11 C10 C9 C8 5.25(16) . . . . ?
O7 C10 C9 Cl3 -0.47(15) . . . . ?
C11 C10 C9 Cl3 -179.99(7) . . . . ?
O6 C8 C9 C10 173.55(10) . . . . ?
C7 C8 C9 C10 -5.92(15) . . . . ?
O6 C8 C9 Cl3 -1.26(15) . . . . ?
C7 C8 C9 Cl3 179.27(7) . . . . ?
Na3 Cl3 C9 C10 14.41(9) 1_655 . . . ?
Na3 Cl3 C9 C8 -170.53(8) 1_655 . . . ?
Na1 O4 C6 C5 -163.93(9) . . . . ?
Na1 O4 C6 C1 16.88(12) . . . . ?
C4 C5 C6 O4 -177.23(11) . . . . ?
Cl2 C5 C6 O4 -0.23(16) . . . . ?
C4 C5 C6 C1 1.96(16) . . . . ?
Cl2 C5 C6 C1 178.96(7) . . . . ?
Na2 O8 C11 C12 -98.81(11) 2_775 . . . ?
Na2 O8 C11 C10 80.96(9) 2_775 . . . ?
O7 C10 C11 O8 1.03(14) . . . . ?
C9 C10 C11 O8 -179.42(10) . . . . ?
O7 C10 C11 C12 -179.18(10) . . . . ?
C9 C10 C11 C12 0.37(14) . . . . ?
O8 C11 C12 C7 174.65(10) . . . . ?
C10 C11 C12 C7 -5.12(15) . . . . ?
O8 C11 C12 Cl4 -2.22(15) . . . . ?
C10 C11 C12 Cl4 178.01(7) . . . . ?
Na2 O5 C7 C12 163.40(8) . . . . ?
Na2 O5 C7 C8 -15.78(12) . . . . ?
C11 C12 C7 O5 -174.75(10) . . . . ?
Cl4 C12 C7 O5 2.17(15) . . . . ?
C11 C12 C7 C8 4.40(15) . . . . ?
Cl4 C12 C7 C8 -178.68(7) . . . . ?
O6 C8 C7 O5 0.82(14) . . . . ?
C9 C8 C7 O5 -179.67(10) . . . . ?
O6 C8 C7 C12 -178.41(10) . . . . ?
C9 C8 C7 C12 1.10(14) . . . . ?
O2 C3 C2 C1 -177.71(10) . . . . ?
C4 C3 C2 C1 0.48(16) . . . . ?
O2 C3 C2 Cl1 0.36(15) . . . . ?
C4 C3 C2 Cl1 178.55(8) . . . . ?
Na2 O1 C1 C2 -1.0(2) . . . . ?
Na1 O1 C1 C2 161.32(8) . . . . ?
Na2 O1 C1 C6 178.32(10) . . . . ?
Na1 O1 C1 C6 -19.35(12) . . . . ?
C3 C2 C1 O1 175.44(10) . . . . ?
Cl1 C2 C1 O1 -2.65(15) . . . . ?
C3 C2 C1 C6 -3.89(15) . . . . ?
Cl1 C2 C1 C6 178.03(7) . . . . ?
O4 C6 C1 O1 2.67(15) . . . . ?
C5 C6 C1 O1 -176.60(10) . . . . ?
O4 C6 C1 C2 -177.96(10) . . . . ?
C5 C6 C1 C2 2.77(14) . . . . ?
C8 O6 Na1 O22 95.67(13) . . . . ?
Na2 O6 Na1 O22 -82.46(3) . . . . ?
C8 O6 Na1 O20 -81.28(14) . . . . ?
Na2 O6 Na1 O20 100.59(4) . . . . ?
C8 O6 Na1 O21 5.09(15) . . . . ?
Na2 O6 Na1 O21 -173.04(4) . . . . ?
C8 O6 Na1 O4 -166.44(12) . . . . ?
Na2 O6 Na1 O4 15.44(8) . . . . ?
C8 O6 Na1 O1 177.08(14) . . . . ?
Na2 O6 Na1 O1 -1.05(3) . . . . ?
C8 O6 Na1 Na2 178.13(15) . . . . ?
C6 O4 Na1 O22 57.95(9) . . . . ?
C6 O4 Na1 O20 -122.26(9) . . . . ?
C6 O4 Na1 O21 149.87(9) . . . . ?
C6 O4 Na1 O6 -36.81(12) . . . . ?
C6 O4 Na1 O1 -18.74(8) . . . . ?
C6 O4 Na1 Na2 -26.21(9) . . . . ?
C1 O1 Na1 O22 -82.57(8) . . . . ?
Na2 O1 Na1 O22 88.65(3) . . . . ?
C1 O1 Na1 O20 102.15(8) . . . . ?
Na2 O1 Na1 O20 -86.64(4) . . . . ?
C1 O1 Na1 O21 -2.04(12) . . . . ?
Na2 O1 Na1 O21 169.17(6) . . . . ?
C1 O1 Na1 O6 -170.17(8) . . . . ?
Na2 O1 Na1 O6 1.05(3) . . . . ?
C1 O1 Na1 O4 19.65(7) . . . . ?
Na2 O1 Na1 O4 -169.13(4) . . . . ?
C1 O1 Na1 Na2 -171.22(9) . . . . ?
O1 Na2 Na1 O22 -85.06(4) . . . . ?
O24 Na2 Na1 O22 -7.69(3) . . . . ?
O5 Na2 Na1 O22 76.58(3) . . . . ?
O6 Na2 Na1 O22 93.37(4) . . . . ?
O23 Na2 Na1 O22 -115.67(6) . . . . ?
O8 Na2 Na1 O22 166.88(3) 2_775 . . . ?
Na3 Na2 Na1 O22 -22.14(4) . . . . ?
O1 Na2 Na1 O20 100.11(4) . . . . ?
O24 Na2 Na1 O20 177.49(3) . . . . ?
O5 Na2 Na1 O20 -98.25(4) . . . . ?
O6 Na2 Na1 O20 -81.46(4) . . . . ?
O23 Na2 Na1 O20 69.50(7) . . . . ?
O8 Na2 Na1 O20 -7.95(3) 2_775 . . . ?
Na3 Na2 Na1 O20 163.04(3) . . . . ?
O1 Na2 Na1 O21 -149.50(17) . . . . ?
O24 Na2 Na1 O21 -72.13(17) . . . . ?
O5 Na2 Na1 O21 12.13(17) . . . . ?
O6 Na2 Na1 O21 28.93(17) . . . . ?
O23 Na2 Na1 O21 179.89(16) . . . . ?
O8 Na2 Na1 O21 102.43(17) 2_775 . . . ?
Na3 Na2 Na1 O21 -86.58(17) . . . . ?
O1 Na2 Na1 O6 -178.43(5) . . . . ?
O24 Na2 Na1 O6 -101.06(4) . . . . ?
O5 Na2 Na1 O6 -16.80(4) . . . . ?
O23 Na2 Na1 O6 150.96(7) . . . . ?
O8 Na2 Na1 O6 73.50(4) 2_775 . . . ?
Na3 Na2 Na1 O6 -115.51(5) . . . . ?
O1 Na2 Na1 O4 10.26(4) . . . . ?
O24 Na2 Na1 O4 87.64(4) . . . . ?
O5 Na2 Na1 O4 171.90(3) . . . . ?
O6 Na2 Na1 O4 -171.30(4) . . . . ?
O23 Na2 Na1 O4 -20.34(7) . . . . ?
O8 Na2 Na1 O4 -97.80(3) 2_775 . . . ?
Na3 Na2 Na1 O4 73.19(4) . . . . ?
O24 Na2 Na1 O1 77.38(4) . . . . ?
O5 Na2 Na1 O1 161.64(4) . . . . ?
O6 Na2 Na1 O1 178.43(5) . . . . ?
O23 Na2 Na1 O1 -30.61(6) . . . . ?
O8 Na2 Na1 O1 -108.06(4) 2_775 . . . ?
Na3 Na2 Na1 O1 62.92(4) . . . . ?
Na2 O24 Na3 O26 -168.06(3) . . . . ?
Na2 O24 Na3 O7 -140.81(17) . . . 1_455 ?
Na2 O24 Na3 O23 13.49(3) . . . . ?
Na2 O24 Na3 O25 -77.75(3) . . . . ?
Na2 O24 Na3 Cl3 103.45(3) . . . 1_455 ?
Na2 O24 Na3 Na4 -122.71(3) . . . . ?
Na4 O25 Na3 O26 1.02(3) . . . . ?
Na4 O25 Na3 O7 84.89(3) . . . 1_455 ?
Na4 O25 Na3 O23 -172.69(3) . . . . ?
Na4 O25 Na3 O24 -85.17(3) . . . . ?
Na4 O25 Na3 Cl3 92.60(6) . . . 1_455 ?
Na4 O25 Na3 Na2 -127.46(3) . . . . ?
O1 Na2 Na3 O26 79.49(4) . . . . ?
O24 Na2 Na3 O26 15.19(4) . . . . ?
O5 Na2 Na3 O26 -71.58(4) . . . . ?
O6 Na2 Na3 O26 -37.30(6) . . . . ?
O23 Na2 Na3 O26 176.34(5) . . . . ?
O8 Na2 Na3 O26 -153.68(4) 2_775 . . . ?
Na1 Na2 Na3 O26 35.78(5) . . . . ?
O1 Na2 Na3 O7 -128.03(5) . . . 1_455 ?
O24 Na2 Na3 O7 167.67(6) . . . 1_455 ?
O5 Na2 Na3 O7 80.91(5) . . . 1_455 ?
O6 Na2 Na3 O7 115.18(6) . . . 1_455 ?
O23 Na2 Na3 O7 -31.17(5) . . . 1_455 ?
O8 Na2 Na3 O7 -1.19(6) 2_775 . . 1_455 ?
Na1 Na2 Na3 O7 -171.73(4) . . . 1_455 ?
O1 Na2 Na3 O23 -96.85(4) . . . . ?
O24 Na2 Na3 O23 -161.15(5) . . . . ?
O5 Na2 Na3 O23 112.08(4) . . . . ?
O6 Na2 Na3 O23 146.35(5) . . . . ?
O8 Na2 Na3 O23 29.98(4) 2_775 . . . ?
Na1 Na2 Na3 O23 -140.56(4) . . . . ?
O1 Na2 Na3 O24 64.30(4) . . . . ?
O5 Na2 Na3 O24 -86.77(4) . . . . ?
O6 Na2 Na3 O24 -52.49(5) . . . . ?
O23 Na2 Na3 O24 161.15(5) . . . . ?
O8 Na2 Na3 O24 -168.86(4) 2_775 . . . ?
Na1 Na2 Na3 O24 20.60(4) . . . . ?
O1 Na2 Na3 O25 162.97(4) . . . . ?
O24 Na2 Na3 O25 98.67(4) . . . . ?
O5 Na2 Na3 O25 11.91(3) . . . . ?
O6 Na2 Na3 O25 46.18(5) . . . . ?
O23 Na2 Na3 O25 -100.17(4) . . . . ?
O8 Na2 Na3 O25 -70.19(3) 2_775 . . . ?
Na1 Na2 Na3 O25 119.27(4) . . . . ?
O1 Na2 Na3 Cl3 -37.34(3) . . . 1_455 ?
O24 Na2 Na3 Cl3 -101.64(4) . . . 1_455 ?
O5 Na2 Na3 Cl3 171.59(3) . . . 1_455 ?
O6 Na2 Na3 Cl3 -154.14(4) . . . 1_455 ?
O23 Na2 Na3 Cl3 59.51(3) . . . 1_455 ?
O8 Na2 Na3 Cl3 89.49(3) 2_775 . . 1_455 ?
Na1 Na2 Na3 Cl3 -81.05(3) . . . 1_455 ?
O1 Na2 Na3 Na4 126.63(3) . . . . ?
O24 Na2 Na3 Na4 62.34(3) . . . . ?
O5 Na2 Na3 Na4 -24.43(3) . . . . ?
O6 Na2 Na3 Na4 9.84(5) . . . . ?
O23 Na2 Na3 Na4 -136.51(4) . . . . ?
O8 Na2 Na3 Na4 -106.53(3) 2_775 . . . ?
Na1 Na2 Na3 Na4 82.93(3) . . . . ?
C13 O9 Na4 O27 -143.2(11) . . . . ?
C13 O9 Na4 O25 70.03(10) . . . . ?
C13 O9 Na4 O28 -112.63(11) . . . . ?
C13 O9 Na4 O26 159.39(10) . . . . ?
C13 O9 Na4 Cl6 -26.51(9) . . . . ?
C13 O9 Na4 Na3 115.60(10) . . . . ?
C13 O9 Na4 Na5 -121.08(10) . . . . ?
Na3 O25 Na4 O9 88.08(3) . . . . ?
Na3 O25 Na4 O27 -90.85(3) . . . . ?
Na3 O25 Na4 O28 -68.3(4) . . . . ?
Na3 O25 Na4 O26 -0.99(3) . . . . ?
Na3 O25 Na4 Cl6 151.80(2) . . . . ?
Na3 O25 Na4 Na5 -81.59(4) . . . . ?
C18 Cl6 Na4 O9 16.81(4) . . . . ?
C18 Cl6 Na4 O27 -165.15(5) . . . . ?
C18 Cl6 Na4 O25 -70.64(4) . . . . ?
C18 Cl6 Na4 O28 113.62(5) . . . . ?
C18 Cl6 Na4 O26 29.60(7) . . . . ?
C18 Cl6 Na4 Na3 -42.45(4) . . . . ?
C18 Cl6 Na4 Na5 149.11(4) . . . . ?
O26 Na3 Na4 O9 89.81(4) . . . . ?
O7 Na3 Na4 O9 177.95(3) 1_455 . . . ?
O23 Na3 Na4 O9 -81.12(5) . . . . ?
O24 Na3 Na4 O9 1.42(3) . . . . ?
O25 Na3 Na4 O9 -91.62(4) . . . . ?
Cl3 Na3 Na4 O9 126.02(3) 1_455 . . . ?
Na2 Na3 Na4 O9 -35.75(3) . . . . ?
O26 Na3 Na4 O27 -88.26(4) . . . . ?
O7 Na3 Na4 O27 -0.12(3) 1_455 . . . ?
O23 Na3 Na4 O27 100.81(4) . . . . ?
O24 Na3 Na4 O27 -176.66(3) . . . . ?
O25 Na3 Na4 O27 90.30(4) . . . . ?
Cl3 Na3 Na4 O27 -52.06(3) 1_455 . . . ?
Na2 Na3 Na4 O27 146.17(3) . . . . ?
O26 Na3 Na4 O25 -178.56(5) . . . . ?
O7 Na3 Na4 O25 -90.42(4) 1_455 . . . ?
O23 Na3 Na4 O25 10.51(5) . . . . ?
O24 Na3 Na4 O25 93.04(4) . . . . ?
Cl3 Na3 Na4 O25 -142.36(4) 1_455 . . . ?
Na2 Na3 Na4 O25 55.87(3) . . . . ?
O26 Na3 Na4 O28 -6.82(5) . . . . ?
O7 Na3 Na4 O28 81.32(4) 1_455 . . . ?
O23 Na3 Na4 O28 -177.75(5) . . . . ?
O24 Na3 Na4 O28 -95.21(4) . . . . ?
O25 Na3 Na4 O28 171.75(5) . . . . ?
Cl3 Na3 Na4 O28 29.39(5) 1_455 . . . ?
Na2 Na3 Na4 O28 -132.38(4) . . . . ?
O7 Na3 Na4 O26 88.14(4) 1_455 . . . ?
O23 Na3 Na4 O26 -170.93(5) . . . . ?
O24 Na3 Na4 O26 -88.40(4) . . . . ?
O25 Na3 Na4 O26 178.56(5) . . . . ?
Cl3 Na3 Na4 O26 36.21(4) 1_455 . . . ?
Na2 Na3 Na4 O26 -125.57(4) . . . . ?
O26 Na3 Na4 Cl6 140.30(4) . . . . ?
O7 Na3 Na4 Cl6 -131.55(3) 1_455 . . . ?
O23 Na3 Na4 Cl6 -30.62(5) . . . . ?
O24 Na3 Na4 Cl6 51.91(3) . . . . ?
O25 Na3 Na4 Cl6 -41.13(4) . . . . ?
Cl3 Na3 Na4 Cl6 176.512(19) 1_455 . . . ?
Na2 Na3 Na4 Cl6 14.74(3) . . . . ?
O26 Na3 Na4 Na5 -51.37(3) . . . . ?
O7 Na3 Na4 Na5 36.77(3) 1_455 . . . ?
O23 Na3 Na4 Na5 137.70(4) . . . . ?
O24 Na3 Na4 Na5 -139.77(3) . . . . ?
O25 Na3 Na4 Na5 127.19(3) . . . . ?
Cl3 Na3 Na4 Na5 -15.17(3) 1_455 . . . ?
Na2 Na3 Na4 Na5 -176.940(16) . . . . ?
O12 Na5 Na4 O9 124.23(5) 2_685 . . . ?
O28 Na5 Na4 O9 12.78(6) . . . . ?
O12 Na5 Na4 O9 -127.61(5) 1_455 . . . ?
O27 Na5 Na4 O9 -178.89(5) . . . . ?
O11 Na5 Na4 O9 -86.94(5) 1_455 . . . ?
O29 Na5 Na4 O9 4.86(5) . . . . ?
Na5 Na5 Na4 O9 169.93(4) 2_585 . . . ?
O12 Na5 Na4 O27 -56.88(4) 2_685 . . . ?
O28 Na5 Na4 O27 -168.33(6) . . . . ?
O12 Na5 Na4 O27 51.28(5) 1_455 . . . ?
O11 Na5 Na4 O27 91.95(4) 1_455 . . . ?
O29 Na5 Na4 O27 -176.25(5) . . . . ?
Na5 Na5 Na4 O27 -11.18(4) 2_585 . . . ?
O12 Na5 Na4 O25 -70.85(5) 2_685 . . . ?
O28 Na5 Na4 O25 177.70(6) . . . . ?
O12 Na5 Na4 O25 37.31(6) 1_455 . . . ?
O27 Na5 Na4 O25 -13.97(5) . . . . ?
O11 Na5 Na4 O25 77.98(4) 1_455 . . . ?
O29 Na5 Na4 O25 169.78(4) . . . . ?
Na5 Na5 Na4 O25 -25.15(6) 2_585 . . . ?
O12 Na5 Na4 O28 111.45(6) 2_685 . . . ?
O12 Na5 Na4 O28 -140.39(6) 1_455 . . . ?
O27 Na5 Na4 O28 168.33(6) . . . . ?
O11 Na5 Na4 O28 -99.72(6) 1_455 . . . ?
O29 Na5 Na4 O28 -7.92(6) . . . . ?
Na5 Na5 Na4 O28 157.15(6) 2_585 . . . ?
O12 Na5 Na4 O26 -154.03(4) 2_685 . . . ?
O28 Na5 Na4 O26 94.52(6) . . . . ?
O12 Na5 Na4 O26 -45.87(4) 1_455 . . . ?
O27 Na5 Na4 O26 -97.15(4) . . . . ?
O11 Na5 Na4 O26 -5.20(3) 1_455 . . . ?
O29 Na5 Na4 O26 86.60(4) . . . . ?
Na5 Na5 Na4 O26 -108.33(4) 2_585 . . . ?
O12 Na5 Na4 Cl6 49.99(3) 2_685 . . . ?
O28 Na5 Na4 Cl6 -61.47(5) . . . . ?
O12 Na5 Na4 Cl6 158.15(3) 1_455 . . . ?
O27 Na5 Na4 Cl6 106.87(4) . . . . ?
O11 Na5 Na4 Cl6 -161.18(3) 1_455 . . . ?
O29 Na5 Na4 Cl6 -69.38(3) . . . . ?
Na5 Na5 Na4 Cl6 95.68(3) 2_585 . . . ?
O12 Na5 Na4 Na3 -121.06(3) 2_685 . . . ?
O28 Na5 Na4 Na3 127.49(5) . . . . ?
O12 Na5 Na4 Na3 -12.90(4) 1_455 . . . ?
O27 Na5 Na4 Na3 -64.18(3) . . . . ?
O11 Na5 Na4 Na3 27.77(3) 1_455 . . . ?
O29 Na5 Na4 Na3 119.57(3) . . . . ?
Na5 Na5 Na4 Na3 -75.37(4) 2_585 . . . ?
O9 Na4 O27 Na5 23.0(11) . . . . ?
O25 Na4 O27 Na5 169.70(3) . . . . ?
O28 Na4 O27 Na5 -7.74(4) . . . . ?
O26 Na4 O27 Na5 80.33(3) . . . . ?
Cl6 Na4 O27 Na5 -92.87(3) . . . . ?
Na3 Na4 O27 Na5 124.10(3) . . . . ?
O12 Na5 O27 Na4 130.51(3) 2_685 . . . ?
O28 Na5 O27 Na4 7.80(4) . . . . ?
O12 Na5 O27 Na4 -145.22(3) 1_455 . . . ?
O11 Na5 O27 Na4 -81.02(3) 1_455 . . . ?
O29 Na5 O27 Na4 13.92(17) . . . . ?
Na5 Na5 O27 Na4 172.70(3) 2_585 . . . ?
O7 Na3 O26 Na4 -86.47(3) 1_455 . . . ?
O23 Na3 O26 Na4 102.3(3) . . . . ?
O24 Na3 O26 Na4 88.43(3) . . . . ?
O25 Na3 O26 Na4 -1.02(3) . . . . ?
Cl3 Na3 O26 Na4 -152.96(3) 1_455 . . . ?
Na2 Na3 O26 Na4 78.13(4) . . . . ?
O9 Na4 O26 Na3 -89.37(3) . . . . ?
O27 Na4 O26 Na3 92.28(3) . . . . ?
O25 Na4 O26 Na3 1.03(3) . . . . ?
O28 Na4 O26 Na3 174.91(4) . . . . ?
Cl6 Na4 O26 Na3 -100.84(6) . . . . ?
Na5 Na4 O26 Na3 133.69(3) . . . . ?
O26 Na3 O23 Na2 -26.5(3) . . . . ?
O7 Na3 O23 Na2 162.37(3) 1_455 . . . ?
O24 Na3 O23 Na2 -12.72(3) . . . . ?
O25 Na3 O23 Na2 76.69(3) . . . . ?
Cl3 Na3 O23 Na2 -131.27(2) 1_455 . . . ?
Na4 Na3 O23 Na2 69.28(4) . . . . ?
O1 Na2 O23 Na3 102.05(4) . . . . ?
O24 Na2 O23 Na3 12.91(3) . . . . ?
O5 Na2 O23 Na3 -66.77(3) . . . . ?
O6 Na2 O23 Na3 -113.47(9) . . . . ?
O8 Na2 O23 Na3 -150.97(3) 2_775 . . . ?
Na1 Na2 O23 Na3 124.95(5) . . . . ?
O12 Na5 O28 Na4 -92.04(5) 2_685 . . . ?
O12 Na5 O28 Na4 97.71(8) 1_455 . . . ?
O27 Na5 O28 Na4 -7.62(4) . . . . ?
O11 Na5 O28 Na4 75.15(5) 1_455 . . . ?
O29 Na5 O28 Na4 173.70(5) . . . . ?
Na5 Na5 O28 Na4 -103.89(13) 2_585 . . . ?
O9 Na4 O28 Na5 -171.18(4) . . . . ?
O27 Na4 O28 Na5 7.81(4) . . . . ?
O25 Na4 O28 Na5 -14.9(4) . . . . ?
O26 Na4 O28 Na5 -82.30(4) . . . . ?
Cl6 Na4 O28 Na5 125.23(4) . . . . ?
Na3 Na4 O28 Na5 -77.59(5) . . . . ?
